data_7028417
loop_
_publ_author_name
'Paul, Shiv Shankar'
'Selim, Md'
'Saha, Abhijit'
'Mukherjea, Kalyan K.'

_publ_section_title
;
 Synthesis and structural characterization of dioxomolybdenum and
 dioxotungsten hydroxamato complexes and their function in the protection
 of radiation induced DNA damage.
;
_journal_issue 7
_journal_name_full 'Dalton transactions (Cambridge, England : 2003)'
_journal_page_first 2835
_journal_page_last 2848
_journal_paper_doi 10.1039/c3dt52434e
_journal_volume 43
_journal_year 2014
_chemical_formula_sum 'C16 H16 N2 O6 W'
_chemical_formula_weight 516.16
_chemical_name_systematic
; 
 ? 
;
_space_group_IT_number 15
_symmetry_cell_setting monoclinic
_symmetry_space_group_name_Hall '-C 2yc'
_symmetry_space_group_name_H-M 'C 1 2/c 1'
_atom_sites_solution_hydrogens geom
_atom_sites_solution_primary direct
_atom_sites_solution_secondary difmap
_audit_creation_method SHELXL-97
_cell_angle_alpha 90.00
_cell_angle_beta 104.276(2)
_cell_angle_gamma 90.00
_cell_formula_units_Z 4
_cell_length_a 17.4365(16)
_cell_length_b 10.5304(16)
_cell_length_c 9.4876(10)
_cell_measurement_reflns_used 4363
_cell_measurement_temperature 293(2)
_cell_measurement_theta_max 27.13
_cell_measurement_theta_min 2.28
_cell_volume 1688.3(3)
_computing_cell_refinement 'SMART APEX II'
_computing_data_collection 'SMART APEX II (Bruker,2010)'
_computing_data_reduction 'SAINT (Bruker,2000)'
_computing_molecular_graphics 'Bruker SHELXTL'
_computing_publication_material 'Ortep 3v2'
_computing_structure_refinement 'SHELXL-97 (Sheldrick, 2008)'
_computing_structure_solution 'SHELXS-97 (Sheldrick, 2008)'
_diffrn_ambient_temperature 293(2)
_diffrn_measured_fraction_theta_full 1.000
_diffrn_measured_fraction_theta_max 1.000
_diffrn_measurement_device_type 'CCD area detector'
_diffrn_measurement_method 'phi and omega scans'
_diffrn_radiation_monochromator graphite
_diffrn_radiation_source 'fine-focus sealed tube'
_diffrn_radiation_type MoK\a
_diffrn_radiation_wavelength 0.71073
_diffrn_reflns_av_R_equivalents 0.0263
_diffrn_reflns_av_sigmaI/netI 0.0225
_diffrn_reflns_limit_h_max 20
_diffrn_reflns_limit_h_min -20
_diffrn_reflns_limit_k_max 12
_diffrn_reflns_limit_k_min -11
_diffrn_reflns_limit_l_max 10
_diffrn_reflns_limit_l_min -11
_diffrn_reflns_number 5789
_diffrn_reflns_theta_full 25.00
_diffrn_reflns_theta_max 25.00
_diffrn_reflns_theta_min 2.28
_exptl_absorpt_coefficient_mu 6.878
_exptl_absorpt_correction_T_max 0.7705
_exptl_absorpt_correction_T_min 0.4252
_exptl_absorpt_correction_type multi-scan
_exptl_absorpt_process_details Sadabs
_exptl_crystal_colour Colourless
_exptl_crystal_density_diffrn 2.031
_exptl_crystal_density_method 'not measured'
_exptl_crystal_description Cubic
_exptl_crystal_F_000 992
_exptl_crystal_size_max 0.15
_exptl_crystal_size_mid 0.08
_exptl_crystal_size_min 0.04
_refine_diff_density_max 0.491
_refine_diff_density_min -0.412
_refine_diff_density_rms 0.083
_refine_ls_extinction_method none
_refine_ls_goodness_of_fit_ref 1.074
_refine_ls_hydrogen_treatment mixed
_refine_ls_matrix_type full
_refine_ls_number_parameters 114
_refine_ls_number_reflns 1489
_refine_ls_number_restraints 0
_refine_ls_restrained_S_all 1.074
_refine_ls_R_factor_all 0.0182
_refine_ls_R_factor_gt 0.0174
_refine_ls_shift/su_max 0.000
_refine_ls_shift/su_mean 0.000
_refine_ls_structure_factor_coef Fsqd
_refine_ls_weighting_details 'calc w=1/[\s^2^(Fo^2^)+(0.0264P)^2^+1.1470P] where P=(Fo^2^+2Fc^2^)/3'
_refine_ls_weighting_scheme calc
_refine_ls_wR_factor_gt 0.0446
_refine_ls_wR_factor_ref 0.0450
_reflns_number_gt 1450
_reflns_number_total 1489
_reflns_threshold_expression >2sigma(I)
_cod_data_source_file c3dt52434e.txt
_cod_data_source_block wop
_cod_depositor_comments
;
The following automatic conversions were performed:

'_symmetry_cell_setting' value 'Monoclinic' changed to 'monoclinic'
according to
/usr/data/users/saulius/automatic-downloads/current/RSC/lib/dictionaries/cif_core.dic
dictionary named 'cif_core.dic' version 2.4.2 from
2011-04-26.

'_exptl_absorpt_correction_type' value 'Multi-scan'
changed to 'multi-scan' according to
/usr/data/users/saulius/automatic-downloads/current/RSC/lib/dictionaries/cif_core.dic
dictionary named 'cif_core.dic' version 2.4.2 from 2011-04-26.

Automatic conversion script
Id: cif_fix_values 2281 2013-09-26 08:29:07Z andrius 
;
_cod_original_sg_symbol_H-M C2/c
_cod_database_code 7028417

loop_
_symmetry_equiv_pos_as_xyz
'x, y, z'
'-x, y, -z+1/2'
'x+1/2, y+1/2, z'
'-x+1/2, y+1/2, -z+1/2'
'-x, -y, -z'
'x, -y, z-1/2'
'-x+1/2, -y+1/2, -z'
'x+1/2, -y+1/2, z-1/2'

loop_
_atom_site_label
_atom_site_type_symbol
_atom_site_fract_x
_atom_site_fract_y
_atom_site_fract_z
_atom_site_U_iso_or_equiv
_atom_site_adp_type
_atom_site_occupancy
_atom_site_symmetry_multiplicity
_atom_site_calc_flag
_atom_site_refinement_flags
W1 W 0.0000 -0.208711(16) 0.2500 0.03524(9) Uani 1 2 d S
O1 O -0.07560(19) -0.3070(2) 0.2647(4) 0.0585(8) Uani 1 1 d .
O2 O 0.08323(12) -0.0430(2) 0.2848(2) 0.0352(5) Uani 1 1 d .
O3 O 0.02117(13) -0.1648(2) 0.4593(2) 0.0368(5) Uani 1 1 d .
N1 N 0.07776(15) -0.0746(3) 0.5105(3) 0.0344(6) Uani 1 1 d .
H1 H 0.0935 -0.0594 0.6021 0.041 Uiso 1 1 calc R
C1 C 0.10719(17) -0.0125(3) 0.4178(3) 0.0308(6) Uani 1 1 d .
C2 C 0.1683(2) 0.0881(3) 0.4717(4) 0.0416(8) Uani 1 1 d .
H2A H 0.1592 0.1254 0.5596 0.050 Uiso 1 1 calc R
H2B H 0.2203 0.0489 0.4965 0.050 Uiso 1 1 calc R
C3 C 0.1674(2) 0.1907(3) 0.3628(4) 0.0381(8) Uani 1 1 d .
C4 C 0.1104(3) 0.2852(4) 0.3402(6) 0.0592(12) Uani 1 1 d .
H4 H 0.0735 0.2870 0.3961 0.071 Uiso 1 1 calc R
C5 C 0.1083(3) 0.3760(5) 0.2359(7) 0.0866(17) Uani 1 1 d .
H5 H 0.0695 0.4387 0.2217 0.104 Uiso 1 1 calc R
C6 C 0.1615(3) 0.3765(6) 0.1526(6) 0.0869(18) Uani 1 1 d .
H6 H 0.1584 0.4373 0.0804 0.104 Uiso 1 1 calc R
C7 C 0.2194(4) 0.2869(5) 0.1764(5) 0.0771(18) Uani 1 1 d .
H7 H 0.2571 0.2887 0.1220 0.093 Uiso 1 1 calc R
C8 C 0.2232(2) 0.1927(4) 0.2803(5) 0.0516(10) Uani 1 1 d .
H8 H 0.2628 0.1314 0.2947 0.062 Uiso 1 1 calc R

loop_
_atom_site_aniso_label
_atom_site_aniso_U_11
_atom_site_aniso_U_22
_atom_site_aniso_U_33
_atom_site_aniso_U_23
_atom_site_aniso_U_13
_atom_site_aniso_U_12
W1 0.04239(13) 0.02740(12) 0.03599(13) 0.000 0.00978(8) 0.000
O1 0.0656(18) 0.0450(16) 0.0651(19) 0.0082(13) 0.0168(15) -0.0172(13)
O2 0.0437(11) 0.0387(13) 0.0223(11) -0.0026(9) 0.0066(9) -0.0105(10)
O3 0.0428(12) 0.0374(12) 0.0301(11) 0.0097(10) 0.0086(9) 0.0026(10)
N1 0.0387(13) 0.0410(15) 0.0206(13) 0.0038(11) 0.0018(10) 0.0058(12)
C1 0.0329(15) 0.0336(16) 0.0231(15) -0.0008(13) 0.0016(12) 0.0054(13)
C2 0.0425(17) 0.048(2) 0.0288(17) -0.0053(14) -0.0021(13) -0.0069(15)
C3 0.0333(16) 0.0412(19) 0.0349(18) -0.0092(14) -0.0006(14) -0.0118(14)
C4 0.044(2) 0.049(3) 0.085(3) 0.006(2) 0.017(2) -0.0026(17)
C5 0.058(3) 0.057(3) 0.131(5) 0.031(3) -0.001(3) -0.007(2)
C6 0.080(3) 0.084(4) 0.077(3) 0.033(3) -0.019(3) -0.051(3)
C7 0.084(4) 0.103(5) 0.046(3) -0.014(3) 0.018(3) -0.059(3)
C8 0.045(2) 0.064(3) 0.045(2) -0.0166(19) 0.0103(17) -0.0146(17)

loop_
_atom_type_symbol
_atom_type_description
_atom_type_scat_dispersion_real
_atom_type_scat_dispersion_imag
_atom_type_scat_source
C C 0.0033 0.0016 'International Tables Vol C Tables 4.2.6.8 and 6.1.1.4'
H H 0.0000 0.0000 'International Tables Vol C Tables 4.2.6.8 and 6.1.1.4'
N N 0.0061 0.0033 'International Tables Vol C Tables 4.2.6.8 and 6.1.1.4'
O O 0.0106 0.0060 'International Tables Vol C Tables 4.2.6.8 and 6.1.1.4'
W W -0.8490 6.8722 'International Tables Vol C Tables 4.2.6.8 and 6.1.1.4'

loop_
_geom_angle_atom_site_label_1
_geom_angle_atom_site_label_2
_geom_angle_atom_site_label_3
_geom_angle
_geom_angle_site_symmetry_1
_geom_angle_site_symmetry_3
O1 W1 O1 105.4(2) 2 .
O1 W1 O3 105.44(13) 2 .
O1 W1 O3 90.95(13) . .
O1 W1 O3 90.95(13) 2 2
O1 W1 O3 105.44(13) . 2
O3 W1 O3 153.02(13) . 2
O1 W1 O2 89.96(12) 2 .
O1 W1 O2 160.78(12) . .
O3 W1 O2 73.57(8) . .
O3 W1 O2 85.38(8) 2 .
O1 W1 O2 160.78(12) 2 2
O1 W1 O2 89.95(12) . 2
O3 W1 O2 85.38(8) . 2
O3 W1 O2 73.57(8) 2 2
O2 W1 O2 77.74(12) . 2
C1 O2 W1 112.67(19) . .
N1 O3 W1 117.16(17) . .
C1 N1 O3 118.7(2) . .
C1 N1 H1 120.7 . .
O3 N1 H1 120.7 . .
O2 C1 N1 117.3(3) . .
O2 C1 C2 123.3(3) . .
N1 C1 C2 119.4(3) . .
C3 C2 C1 112.9(3) . .
C3 C2 H2A 109.0 . .
C1 C2 H2A 109.0 . .
C3 C2 H2B 109.0 . .
C1 C2 H2B 109.0 . .
H2A C2 H2B 107.8 . .
C4 C3 C8 118.5(4) . .
C4 C3 C2 120.8(3) . .
C8 C3 C2 120.7(3) . .
C5 C4 C3 120.3(4) . .
C5 C4 H4 119.9 . .
C3 C4 H4 119.9 . .
C6 C5 C4 121.4(5) . .
C6 C5 H5 119.3 . .
C4 C5 H5 119.3 . .
C7 C6 C5 119.2(5) . .
C7 C6 H6 120.4 . .
C5 C6 H6 120.4 . .
C6 C7 C8 121.1(5) . .
C6 C7 H7 119.4 . .
C8 C7 H7 119.4 . .
C7 C8 C3 119.5(4) . .
C7 C8 H8 120.2 . .
C3 C8 H8 120.2 . .

loop_
_geom_bond_atom_site_label_1
_geom_bond_atom_site_label_2
_geom_bond_distance
_geom_bond_site_symmetry_2
W1 O1 1.709(3) 2
W1 O1 1.709(3) .
W1 O3 1.983(2) .
W1 O3 1.983(2) 2
W1 O2 2.242(2) .
W1 O2 2.242(2) 2
O2 C1 1.270(3) .
O3 N1 1.369(3) .
N1 C1 1.298(4) .
N1 H1 0.8600 .
C1 C2 1.500(4) .
C2 C3 1.493(5) .
C2 H2A 0.9700 .
C2 H2B 0.9700 .
C3 C4 1.385(5) .
C3 C8 1.392(5) .
C4 C5 1.370(7) .
C4 H4 0.9300 .
C5 C6 1.360(8) .
C5 H5 0.9300 .
C6 C7 1.359(8) .
C6 H6 0.9300 .
C7 C8 1.389(7) .
C7 H7 0.9300 .
C8 H8 0.9300 .

loop_
_geom_torsion_atom_site_label_1
_geom_torsion_atom_site_label_2
_geom_torsion_atom_site_label_3
_geom_torsion_atom_site_label_4
_geom_torsion
_geom_torsion_site_symmetry_1
O1 W1 O2 C1 -100.2(2) 2
O1 W1 O2 C1 43.4(4) .
O3 W1 O2 C1 5.9(2) .
O3 W1 O2 C1 168.9(2) 2
O2 W1 O2 C1 94.7(2) 2
O1 W1 O3 N1 78.2(2) 2
O1 W1 O3 N1 -175.5(2) .
O3 W1 O3 N1 -47.26(17) 2
O2 W1 O3 N1 -7.08(18) .
O2 W1 O3 N1 -85.64(19) 2
W1 O3 N1 C1 8.2(3) .
W1 O2 C1 N1 -3.7(3) .
W1 O2 C1 C2 174.8(2) .
O3 N1 C1 O2 -2.4(4) .
O3 N1 C1 C2 179.1(3) .
O2 C1 C2 C3 30.3(4) .
N1 C1 C2 C3 -151.2(3) .
C1 C2 C3 C4 77.8(4) .
C1 C2 C3 C8 -101.4(4) .
C8 C3 C4 C5 1.9(6) .
C2 C3 C4 C5 -177.4(4) .
C3 C4 C5 C6 -0.3(8) .
C4 C5 C6 C7 -1.8(8) .
C5 C6 C7 C8 2.3(7) .
C6 C7 C8 C3 -0.7(6) .
C4 C3 C8 C7 -1.4(6) .
C2 C3 C8 C7 177.9(3) .
